data_4322954
loop_
_publ_author_name
'Kjeld J. C. van Bommel'
'Willem Verboom'
'Huub Kooijman'
'Anthony L. Spek'
'David N. Reinhoudt'

_publ_contact_author_address
;
    Bijvoet Center for Biomolecular Research
    Department of Crystal and Structural Chemistry
    Utrecht University
    Padualaan 8
    3584 CH Utrecht
    The Netherlands
;
_publ_contact_author_email spea@xray.chem.ruu.nl
_publ_contact_author_fax '+31 30 2533940'
_publ_contact_author_name '   Dr. A.L. Spek'
_publ_contact_author_phone '+31 30 2532538'
_publ_section_title
;
 Rhenium(V)-Salen Complexes: Configurational Control and Ligand Exchange
;
_journal_name_full 'Inorganic Chemistry'
_journal_page_first 4197
_journal_page_last 4203
_journal_paper_doi 10.1021/ic980125t
_journal_volume 37
_journal_year 1998
_chemical_compound_source 'see text'
_chemical_formula_moiety 'C34 H32 N4 O7 Re2'
_chemical_formula_sum 'C34 H32 N4 O7 Re2'
_chemical_formula_weight 981.06
_chemical_name_systematic
;
 ?
;
_space_group_IT_number 14
_symmetry_cell_setting monoclinic
_symmetry_space_group_name_Hall '-P 2ybc'
_symmetry_space_group_name_H-M 'P 1 21/c 1'
_cell_angle_alpha 90
_cell_angle_beta 95.030(10)
_cell_angle_gamma 90
_cell_formula_units_Z 4
_cell_length_a 14.860(2)
_cell_length_b 12.545(2)
_cell_length_c 16.5111(17)
_cell_measurement_temperature 150
_cell_volume 3066.1(7)
_computing_cell_refinement 'SET4 (de Boer & Duisenberg, 1984)'
_computing_data_collection 'Locally modified CAD4-Version 5 Software'
_computing_data_reduction 'HELENA (Spek, 1997)'
_computing_publication_material 'PLATON (Spek, 1990)'
_computing_structure_refinement 'SHELXL-97 (Sheldrick, 1997)'
_diffrn_ambient_temperature 150
_diffrn_radiation_type 'Mo K\a'
_diffrn_radiation_wavelength 0.71073
_diffrn_reflns_av_R_equivalents 0.0738
_diffrn_reflns_av_sigmaI/netI 0.0910
_diffrn_reflns_limit_h_max 19
_diffrn_reflns_limit_h_min -19
_diffrn_reflns_limit_k_max 0
_diffrn_reflns_limit_k_min -16
_diffrn_reflns_limit_l_max 14
_diffrn_reflns_limit_l_min -21
_diffrn_reflns_number 9798
_diffrn_reflns_reduction_process
;
 ?
;
_diffrn_reflns_theta_max 27.49
_diffrn_reflns_theta_min 2.04
_exptl_absorpt_coefficient_mu 7.95
_exptl_crystal_density_diffrn 2.125
_exptl_crystal_density_meas ?
_exptl_crystal_F_000 1880
_refine_diff_density_max 1.180
_refine_diff_density_min -2.054
_refine_diff_density_rms 0.231
_refine_ls_abs_structure_details none
_refine_ls_abs_structure_Flack none
_refine_ls_extinction_method none
_refine_ls_goodness_of_fit_ref 1.015
_refine_ls_hydrogen_treatment 'H-atom refinement: see text '
_refine_ls_matrix_type full
_refine_ls_number_parameters 427
_refine_ls_number_reflns 7016
_refine_ls_number_restraints 0
_refine_ls_restrained_S_all 1.015
_refine_ls_R_factor_all 0.0748
_refine_ls_R_factor_gt 0.0439
_refine_ls_shift/su_max 0.001
_refine_ls_shift/su_mean 0.000
_refine_ls_structure_factor_coef Fsqd
_refine_ls_weighting_details 'w=1/[\s^2^(Fo^2^)+(0.0291P)^2^+0.0568P] where P=(Fo^2^+2Fc^2^)/3'
_refine_ls_weighting_scheme calc
_refine_ls_wR_factor_gt 0.0788
_refine_ls_wR_factor_ref 0.0886
_reflns_number_gt 5155
_reflns_number_total 7016
_cod_data_source_file ic980125t_3.cif
_cod_data_source_block S1770A_complex3
_cod_depositor_comments
;
The following automatic conversions were performed:

'_exptl_crystal_density_meas' value 'Not Measured' was changed to '?'
- the value is perceived as not measured.

Automatic conversion script
Id: cif_fix_values 3008 2015-01-20 13:52:24Z robertas 

The following automatic conversions were performed:

'_refine_ls_weighting_scheme' value 'calc
w=1/[\s^2^(Fo^2^)+(0.0291P)^2^+0.0568P] where P=(Fo^2^+2Fc^2^)/3' was
changed to 'calc'. New tag '_refine_ls_weighting_details' was
created. The value of the new tag was set to
'w=1/[\s^2^(Fo^2^)+(0.0291P)^2^+0.0568P] where P=(Fo^2^+2Fc^2^)/3'.

Automatic conversion script
Id: cif_fix_values 3143 2015-03-26 13:38:13Z robertas 
;
_cod_original_sg_symbol_H-M 'P 21/c'
_cod_database_code 4322954

loop_
_symmetry_equiv_pos_as_xyz
x,y,z
-x,1/2+y,1/2-z
-x,-y,-z
x,1/2-y,1/2+z

loop_
_atom_site_aniso_label
_atom_site_aniso_U_11
_atom_site_aniso_U_22
_atom_site_aniso_U_33
_atom_site_aniso_U_23
_atom_site_aniso_U_13
_atom_site_aniso_U_12
Re11 0.0128(2) 0.0160(2) 0.0233(2) -0.0043(1) -0.0025(1) 0.0005(1)
O101 0.018(3) 0.027(3) 0.028(3) 0.002(2) 0.000(3) -0.001(2)
O102 0.012(3) 0.043(3) 0.024(3) -0.004(3) -0.004(2) 0.000(3)
O103 0.031(4) 0.020(3) 0.049(4) -0.013(3) -0.004(3) -0.001(3)
O104 0.025(5) 0.009(3) 0.018(4) 0.003(3) -0.004(3) 0.008(3)
N101 0.008(3) 0.020(3) 0.031(4) 0.008(3) -0.001(3) 0.001(3)
N102 0.010(3) 0.023(3) 0.026(3) -0.008(3) -0.008(3) 0.004(3)
C101 0.024(5) 0.013(3) 0.032(4) 0.001(3) 0.002(4) -0.003(3)
C102 0.019(5) 0.025(4) 0.044(5) 0.006(4) 0.002(4) -0.007(4)
C103 0.028(6) 0.030(5) 0.062(6) 0.002(5) 0.019(5) 0.002(4)
C104 0.040(6) 0.029(5) 0.029(5) 0.003(4) 0.014(4) -0.010(4)
C105 0.031(6) 0.030(5) 0.040(5) 0.007(4) 0.005(4) -0.008(4)
C106 0.022(5) 0.013(3) 0.027(4) -0.001(3) 0.004(4) -0.003(3)
C107 0.028(5) 0.014(4) 0.033(5) 0.002(3) -0.005(4) -0.005(4)
C108 0.025(5) 0.042(5) 0.032(5) 0.018(4) -0.002(4) 0.003(4)
C109 0.018(5) 0.023(4) 0.055(6) 0.002(4) -0.015(4) 0.002(4)
C110 0.008(4) 0.038(5) 0.031(4) -0.004(4) -0.005(3) 0.002(4)
C111 0.015(4) 0.017(4) 0.031(4) -0.006(3) 0.003(4) -0.002(3)
C112 0.026(5) 0.017(4) 0.030(4) -0.013(3) -0.005(4) 0.001(3)
C113 0.025(5) 0.024(4) 0.038(5) 0.005(4) 0.001(4) -0.002(4)
C114 0.036(6) 0.049(6) 0.033(5) 0.009(4) 0.005(5) -0.005(5)
C115 0.025(6) 0.051(6) 0.038(5) 0.010(5) -0.008(4) -0.001(5)
C116 0.034(6) 0.044(5) 0.031(5) 0.002(4) -0.010(4) 0.002(5)
C117 0.027(5) 0.021(4) 0.024(4) -0.007(3) -0.012(4) 0.000(4)
Re21 0.0182(2) 0.0135(1) 0.0111(1) -0.0018(1) -0.0032(1) 0.0022(1)
O201 0.023(3) 0.015(2) 0.013(2) -0.0007(19) -0.003(2) -0.006(2)
O202 0.025(3) 0.016(3) 0.012(2) 0.000(2) -0.004(2) 0.005(2)
O203 0.021(3) 0.026(3) 0.020(3) -0.010(2) -0.003(2) 0.013(2)
O204 0.016(4) 0.017(4) 0.018(4) -0.004(3) 0.003(3) 0.006(3)
N201 0.016(4) 0.014(3) 0.014(3) 0.000(2) -0.003(3) 0.001(3)
N202 0.020(4) 0.020(3) 0.025(3) -0.007(3) -0.016(3) 0.009(3)
C201 0.022(4) 0.013(3) 0.012(3) -0.003(3) -0.002(3) 0.003(3)
C202 0.026(5) 0.018(4) 0.014(3) -0.007(3) 0.001(3) -0.004(3)
C203 0.017(4) 0.041(5) 0.014(4) -0.002(3) -0.005(3) 0.009(4)
C204 0.014(4) 0.034(5) 0.023(4) 0.004(3) -0.003(3) 0.006(4)
C205 0.026(5) 0.022(4) 0.022(4) -0.003(3) 0.005(3) 0.012(4)
C206 0.017(4) 0.013(3) 0.011(3) -0.001(3) 0.005(3) 0.006(3)
C207 0.012(4) 0.024(4) 0.016(3) 0.000(3) 0.003(3) 0.004(3)
C208 0.020(5) 0.022(4) 0.020(4) -0.002(3) -0.003(3) -0.003(3)
C209 0.010(4) 0.027(4) 0.048(5) -0.013(4) 0.000(4) -0.001(4)
C210 0.056(7) 0.021(4) 0.038(5) -0.011(4) -0.033(5) 0.003(4)
C211 0.017(4) 0.035(4) 0.014(4) -0.007(3) -0.006(3) 0.012(4)
C212 0.016(4) 0.028(4) 0.020(4) -0.002(3) 0.004(3) 0.013(3)
C213 0.024(5) 0.049(5) 0.019(4) -0.001(4) -0.002(4) 0.021(4)
C214 0.032(6) 0.048(5) 0.026(4) 0.024(4) 0.012(4) 0.014(5)
C215 0.048(7) 0.024(4) 0.035(5) 0.014(4) 0.020(5) 0.014(4)
C216 0.032(5) 0.031(4) 0.018(4) 0.002(3) 0.004(4) 0.013(4)
C217 0.029(5) 0.020(4) 0.017(4) -0.001(3) 0.003(3) 0.012(4)

loop_
_atom_site_label
_atom_site_thermal_displace_type
_atom_site_fract_x
_atom_site_fract_y
_atom_site_fract_z
_atom_site_occupancy
_atom_site_U_iso_or_equiv
Re11 Uani 0.02678(2) 0.64197(2) 0.03674(2) 1.000 0.0176(1)
O101 Uani 0.1542(4) 0.6255(4) 0.0050(3) 1.000 0.0245(17)
O102 Uani 0.0801(4) 0.5848(5) 0.1435(3) 1.000 0.0267(17)
O103 Uani 0.0285(5) 0.7738(4) 0.0605(4) 1.000 0.034(2)
O104 Uani 0.00000 0.50000 0.00000 1.000 0.018(2)
N101 Uani -0.0206(5) 0.6834(5) -0.0857(4) 1.000 0.0198(19)
N102 Uani -0.1051(5) 0.6289(5) 0.0763(4) 1.000 0.0202(17)
C101 Uani 0.1829(6) 0.6417(6) -0.0663(5) 1.000 0.023(2)
C102 Uani 0.2750(6) 0.6245(6) -0.0738(6) 1.000 0.029(3)
C103 Uani 0.3140(7) 0.6403(7) -0.1468(6) 1.000 0.039(3)
C104 Uani 0.2615(7) 0.6756(6) -0.2149(5) 1.000 0.032(3)
C105 Uani 0.1708(7) 0.6934(7) -0.2098(6) 1.000 0.034(3)
C106 Uani 0.1298(6) 0.6778(6) -0.1364(5) 1.000 0.021(2)
C107 Uani 0.0323(6) 0.6956(6) -0.1402(5) 1.000 0.025(3)
C108 Uani -0.1170(7) 0.7010(7) -0.1113(5) 1.000 0.033(3)
C109 Uani -0.1707(6) 0.7331(6) -0.0420(6) 1.000 0.033(3)
C110 Uani -0.1839(6) 0.6427(6) 0.0162(5) 1.000 0.026(3)
C111 Uani -0.1212(6) 0.5998(6) 0.1483(5) 1.000 0.021(2)
C112 Uani -0.0552(6) 0.5698(6) 0.2143(5) 1.000 0.025(3)
C113 Uani -0.0926(7) 0.5410(6) 0.2864(5) 1.000 0.029(3)
C114 Uani -0.0400(7) 0.4999(7) 0.3510(6) 1.000 0.039(3)
C115 Uani 0.0506(7) 0.4875(8) 0.3450(6) 1.000 0.039(3)
C116 Uani 0.0903(8) 0.5166(7) 0.2754(5) 1.000 0.037(3)
C117 Uani 0.0374(6) 0.5591(6) 0.2077(5) 1.000 0.025(3)
Re21 Uani 0.42059(2) 0.05642(2) 0.07460(2) 1.000 0.0145(1)
O201 Uani 0.5253(4) 0.0876(4) 0.1561(3) 1.000 0.0173(14)
O202 Uani 0.4483(4) 0.2041(4) 0.0365(3) 1.000 0.0180(16)
O203 Uani 0.3319(4) 0.0894(4) 0.1287(3) 1.000 0.0226(17)
O204 Uani 0.50000 0.00000 0.00000 1.000 0.017(2)
N201 Uani 0.4154(5) -0.1025(5) 0.1175(3) 1.000 0.0149(19)
N202 Uani 0.3262(5) 0.0317(5) -0.0276(4) 1.000 0.0227(19)
C201 Uani 0.5596(6) 0.0259(5) 0.2167(4) 1.000 0.0159(19)
C202 Uani 0.6329(6) 0.0662(6) 0.2655(4) 1.000 0.019(2)
C203 Uani 0.6694(6) 0.0110(7) 0.3332(4) 1.000 0.024(3)
C204 Uani 0.6330(6) -0.0852(6) 0.3533(5) 1.000 0.024(3)
C205 Uani 0.5652(6) -0.1314(6) 0.3036(5) 1.000 0.023(3)
C206 Uani 0.5268(5) -0.0762(5) 0.2334(4) 1.000 0.0134(19)
C207 Uani 0.4604(5) -0.1344(6) 0.1825(4) 1.000 0.017(2)
C208 Uani 0.3566(6) -0.1799(6) 0.0711(5) 1.000 0.021(3)
C209 Uani 0.2674(6) -0.1306(6) 0.0382(5) 1.000 0.028(3)
C210 Uani 0.2746(8) -0.0702(6) -0.0404(5) 1.000 0.041(3)
C211 Uani 0.3148(6) 0.1001(6) -0.0856(4) 1.000 0.022(2)
C212 Uani 0.3569(6) 0.2026(6) -0.0924(5) 1.000 0.021(2)
C213 Uani 0.3339(6) 0.2619(7) -0.1652(5) 1.000 0.031(3)
C214 Uani 0.3718(7) 0.3566(7) -0.1800(5) 1.000 0.035(3)
C215 Uani 0.4339(7) 0.4009(7) -0.1217(5) 1.000 0.035(3)
C216 Uani 0.4564(6) 0.3490(6) -0.0486(5) 1.000 0.027(3)
C217 Uani 0.4197(6) 0.2486(6) -0.0337(4) 1.000 0.022(3)
H10A Uiso -0.14240 0.63600 -0.13560 1.000 0.0400
H10B Uiso -0.12230 0.75630 -0.15250 1.000 0.0400
H10C Uiso -0.22940 0.75900 -0.06380 1.000 0.0390
H10D Uiso -0.13990 0.79120 -0.01240 1.000 0.0390
H11A Uiso -0.23710 0.65660 0.04460 1.000 0.0310
H11B Uiso -0.19410 0.57710 -0.01430 1.000 0.0310
H102 Uiso 0.31140 0.60160 -0.02850 1.000 0.0350
H103 Uiso 0.37530 0.62710 -0.14960 1.000 0.0470
H104 Uiso 0.28720 0.68720 -0.26350 1.000 0.0380
H105 Uiso 0.13550 0.71640 -0.25580 1.000 0.0410
H107 Uiso 0.00570 0.71920 -0.19000 1.000 0.0300
H111 Uiso -0.18160 0.59790 0.15920 1.000 0.0250
H113 Uiso -0.15420 0.55010 0.29030 1.000 0.0350
H114 Uiso -0.06550 0.48070 0.39840 1.000 0.0470
H115 Uiso 0.08650 0.45890 0.38860 1.000 0.0460
H116 Uiso 0.15220 0.50820 0.27320 1.000 0.0450
H20A Uiso 0.34490 -0.23950 0.10610 1.000 0.0250
H20B Uiso 0.38770 -0.20710 0.02620 1.000 0.0250
H20C Uiso 0.22260 -0.18660 0.02900 1.000 0.0340
H20D Uiso 0.24670 -0.08240 0.07860 1.000 0.0340
H21A Uiso 0.30440 -0.11490 -0.07780 1.000 0.0490
H21B Uiso 0.21440 -0.05450 -0.06490 1.000 0.0490
H202 Uiso 0.65790 0.13130 0.25240 1.000 0.0230
H203 Uiso 0.71850 0.03900 0.36510 1.000 0.0290
H204 Uiso 0.65470 -0.11930 0.40110 1.000 0.0290
H205 Uiso 0.54420 -0.19890 0.31570 1.000 0.0280
H207 Uiso 0.44890 -0.20370 0.19880 1.000 0.0210
H211 Uiso 0.27380 0.08070 -0.12890 1.000 0.0270
H213 Uiso 0.29090 0.23410 -0.20380 1.000 0.0370
H214 Uiso 0.35670 0.39190 -0.22880 1.000 0.0420
H215 Uiso 0.46070 0.46600 -0.13180 1.000 0.0420
H216 Uiso 0.49600 0.38100 -0.00910 1.000 0.0320

loop_
_atom_type_symbol
_atom_type_description
_atom_type_scat_dispersion_real
_atom_type_scat_dispersion_imag
_atom_type_scat_source
Re Re -1.0185 7.2310 'International Tables Vol C Tables 4.2.6.8 and 6.1.1.4'
O O 0.0106 0.0060 'International Tables Vol C Tables 4.2.6.8 and 6.1.1.4'
N N 0.0061 0.0033 'International Tables Vol C Tables 4.2.6.8 and 6.1.1.4'
H H 0.0000 0.0000 'International Tables Vol C Tables 4.2.6.8 and 6.1.1.4'
C C 0.0033 0.0016 'International Tables Vol C Tables 4.2.6.8 and 6.1.1.4'

loop_
_geom_angle_atom_site_label_1
_geom_angle_atom_site_label_2
_geom_angle_atom_site_label_3
_geom_angle
_geom_angle_site_symmetry_1
_geom_angle_site_symmetry_2
_geom_angle_site_symmetry_3
_geom_angle_publ_flag
O101 Re11 O102 83.3(2) . . . yes
O101 Re11 O103 99.4(3) . . . yes
O101 Re11 O104 89.78(14) . . . yes
O101 Re11 N101 91.0(2) . . . yes
O101 Re11 N102 169.3(2) . . . yes
O102 Re11 O103 98.6(3) . . . yes
O102 Re11 O104 90.06(18) . . . yes
O102 Re11 N101 171.4(2) . . . yes
O102 Re11 N102 90.4(2) . . . yes
O103 Re11 O104 168.0(2) . . . yes
O103 Re11 N101 88.8(3) . . . yes
O103 Re11 N102 90.0(3) . . . yes
O104 Re11 N101 83.38(17) . . . yes
O104 Re11 N102 81.59(17) . . . yes
N101 Re11 N102 94.2(3) . . . yes
O203 Re21 O204 166.95(18) . . . yes
O203 Re21 N201 90.0(2) . . . yes
O203 Re21 N202 88.0(3) . . . yes
O204 Re21 N201 84.82(17) . . . yes
O204 Re21 N202 80.56(19) . . . yes
N201 Re21 N202 95.0(2) . . . yes
O201 Re21 O202 82.1(2) . . . yes
O201 Re21 O203 101.0(2) . . . yes
O201 Re21 O204 91.04(16) . . . yes
O201 Re21 N201 90.5(2) . . . yes
O201 Re21 N202 169.5(2) . . . yes
O202 Re21 O203 97.4(2) . . . yes
O202 Re21 O204 89.12(16) . . . yes
O202 Re21 N201 170.3(3) . . . yes
O202 Re21 N202 91.4(2) . . . yes
Re11 O101 C101 127.4(5) . . . yes
Re11 O102 C117 127.8(5) . . . yes
Re11 O104 Re11 180.00 . . 3_565 yes
Re21 O201 C201 127.9(5) . . . yes
Re21 O202 C217 127.2(5) . . . yes
Re21 O204 Re21 180.00 . . 3_655 yes
Re11 N101 C107 122.1(6) . . . yes
Re11 N101 C108 122.5(5) . . . yes
C107 N101 C108 115.5(7) . . . yes
Re11 N102 C111 123.9(6) . . . yes
C110 N102 C111 117.0(7) . . . yes
Re11 N102 C110 118.8(5) . . . yes
C207 N201 C208 118.2(6) . . . yes
Re21 N201 C208 118.9(4) . . . yes
Re21 N201 C207 122.9(5) . . . yes
Re21 N202 C210 122.2(5) . . . yes
Re21 N202 C211 122.0(6) . . . yes
C210 N202 C211 115.6(7) . . . yes
C102 C101 C106 117.1(8) . . . no
O101 C101 C102 117.1(8) . . . yes
O101 C101 C106 125.8(8) . . . yes
C101 C102 C103 122.5(9) . . . no
C102 C103 C104 120.0(9) . . . no
C103 C104 C105 119.2(9) . . . no
C104 C105 C106 121.8(9) . . . no
C101 C106 C105 119.5(8) . . . no
C101 C106 C107 124.2(8) . . . no
C105 C106 C107 116.2(8) . . . no
N101 C107 C106 129.1(8) . . . yes
N101 C108 C109 112.9(7) . . . yes
C108 C109 C110 112.9(7) . . . no
N102 C110 C109 112.1(7) . . . yes
N102 C111 C112 126.9(8) . . . yes
C113 C112 C117 120.5(8) . . . no
C111 C112 C113 114.3(8) . . . no
C111 C112 C117 124.9(8) . . . no
C112 C113 C114 121.1(9) . . . no
C113 C114 C115 119.1(9) . . . no
C114 C115 C116 121.6(10) . . . no
C115 C116 C117 120.5(10) . . . no
C112 C117 C116 117.3(8) . . . no
O102 C117 C116 117.0(8) . . . yes
O102 C117 C112 125.8(7) . . . yes
C101 C102 H102 118.71 . . . no
C103 C102 H102 118.83 . . . no
C104 C103 H103 120.06 . . . no
C102 C103 H103 119.97 . . . no
C103 C104 H104 120.42 . . . no
C105 C104 H104 120.40 . . . no
C104 C105 H105 119.05 . . . no
C106 C105 H105 119.16 . . . no
N101 C107 H107 115.39 . . . no
C106 C107 H107 115.46 . . . no
N101 C108 H10A 109.00 . . . no
C109 C108 H10A 109.03 . . . no
C109 C108 H10B 109.01 . . . no
H10A C108 H10B 107.84 . . . no
N101 C108 H10B 108.98 . . . no
C108 C109 H10C 109.07 . . . no
C110 C109 H10C 108.96 . . . no
C110 C109 H10D 109.00 . . . no
C108 C109 H10D 109.01 . . . no
H10C C109 H10D 107.73 . . . no
N102 C110 H11A 109.15 . . . no
N102 C110 H11B 109.15 . . . no
C109 C110 H11A 109.24 . . . no
C109 C110 H11B 109.26 . . . no
H11A C110 H11B 107.87 . . . no
N102 C111 H111 116.53 . . . no
C112 C111 H111 116.61 . . . no
C112 C113 H113 119.47 . . . no
C114 C113 H113 119.41 . . . no
C115 C114 H114 120.50 . . . no
C113 C114 H114 120.45 . . . no
C114 C115 H115 119.31 . . . no
C116 C115 H115 119.12 . . . no
C117 C116 H116 119.70 . . . no
C115 C116 H116 119.81 . . . no
O201 C201 C202 116.9(6) . . . yes
O201 C201 C206 124.1(7) . . . yes
C202 C201 C206 119.0(6) . . . no
C201 C202 C203 121.1(7) . . . no
C202 C203 C204 120.0(8) . . . no
C203 C204 C205 120.7(7) . . . no
C204 C205 C206 120.1(7) . . . no
C201 C206 C205 118.7(7) . . . no
C201 C206 C207 125.4(6) . . . no
C205 C206 C207 115.7(6) . . . no
N201 C207 C206 127.8(7) . . . yes
N201 C208 C209 112.1(6) . . . yes
C208 C209 C210 112.6(8) . . . no
N202 C210 C209 112.3(7) . . . yes
N202 C211 C212 128.7(7) . . . yes
C211 C212 C213 117.2(7) . . . no
C211 C212 C217 125.4(7) . . . no
C213 C212 C217 117.4(7) . . . no
C212 C213 C214 122.6(8) . . . no
C213 C214 C215 119.3(8) . . . no
C214 C215 C216 120.7(8) . . . no
C215 C216 C217 120.4(8) . . . no
O202 C217 C212 124.9(7) . . . yes
O202 C217 C216 115.6(7) . . . yes
C212 C217 C216 119.4(7) . . . no
C201 C202 H202 119.49 . . . no
C203 C202 H202 119.37 . . . no
C202 C203 H203 120.03 . . . no
C204 C203 H203 120.02 . . . no
C203 C204 H204 119.60 . . . no
C205 C204 H204 119.69 . . . no
C204 C205 H205 119.94 . . . no
C206 C205 H205 119.93 . . . no
N201 C207 H207 116.08 . . . no
C206 C207 H207 116.07 . . . no
N201 C208 H20A 109.08 . . . no
N201 C208 H20B 109.18 . . . no
C209 C208 H20A 109.30 . . . no
C209 C208 H20B 109.23 . . . no
H20A C208 H20B 107.86 . . . no
C208 C209 H20C 109.04 . . . no
C208 C209 H20D 109.10 . . . no
C210 C209 H20C 109.09 . . . no
C210 C209 H20D 109.14 . . . no
H20C C209 H20D 107.71 . . . no
N202 C210 H21A 109.10 . . . no
N202 C210 H21B 109.16 . . . no
C209 C210 H21A 109.08 . . . no
C209 C210 H21B 109.11 . . . no
H21A C210 H21B 107.95 . . . no
N202 C211 H211 115.62 . . . no
C212 C211 H211 115.71 . . . no
C212 C213 H213 118.71 . . . no
C214 C213 H213 118.67 . . . no
C213 C214 H214 120.31 . . . no
C215 C214 H214 120.34 . . . no
C214 C215 H215 119.72 . . . no
C216 C215 H215 119.61 . . . no
C215 C216 H216 119.81 . . . no
C217 C216 H216 119.75 . . . no

loop_
_geom_bond_atom_site_label_1
_geom_bond_atom_site_label_2
_geom_bond_distance
_geom_bond_site_symmetry_1
_geom_bond_site_symmetry_2
_geom_bond_publ_flag
Re11 O101 2.019(6) . . yes
Re11 O102 2.001(5) . . yes
Re11 O103 1.699(5) . . yes
Re11 O104 1.9121(4) . . yes
Re11 N101 2.146(7) . . yes
Re11 N102 2.126(7) . . yes
Re21 O201 2.004(6) . . yes
Re21 O202 2.011(5) . . yes
Re21 O203 1.707(6) . . yes
Re21 O204 1.9146(4) . . yes
Re21 N201 2.119(6) . . yes
Re21 N202 2.120(7) . . yes
O101 C101 1.303(10) . . yes
O102 C117 1.322(10) . . yes
O201 C201 1.331(8) . . yes
O202 C217 1.323(9) . . yes
N101 C107 1.255(11) . . yes
N101 C108 1.474(13) . . yes
N102 C111 1.286(11) . . yes
N102 C110 1.477(11) . . yes
N201 C208 1.475(10) . . yes
N201 C207 1.278(9) . . yes
N202 C210 1.496(11) . . yes
N202 C211 1.286(10) . . yes
C101 C102 1.402(13) . . no
C101 C106 1.417(12) . . no
C102 C103 1.397(14) . . no
C103 C104 1.384(13) . . no
C104 C105 1.376(15) . . no
C105 C106 1.417(13) . . no
C106 C107 1.462(13) . . no
C108 C109 1.506(13) . . no
C109 C110 1.510(12) . . no
C111 C112 1.450(12) . . no
C112 C117 1.396(13) . . no
C112 C113 1.404(12) . . no
C113 C114 1.367(13) . . no
C114 C115 1.367(15) . . no
C115 C116 1.386(14) . . no
C116 C117 1.413(12) . . no
C102 H102 0.9293 . . no
C103 H103 0.9310 . . no
C104 H104 0.9299 . . no
C105 H105 0.9303 . . no
C107 H107 0.9290 . . no
C108 H10B 0.9700 . . no
C108 H10A 0.9705 . . no
C109 H10C 0.9700 . . no
C109 H10D 0.9697 . . no
C110 H11A 0.9697 . . no
C110 H11B 0.9698 . . no
C111 H111 0.9311 . . no
C113 H113 0.9303 . . no
C114 H114 0.9307 . . no
C115 H115 0.9296 . . no
C116 H116 0.9297 . . no
C201 C202 1.392(11) . . no
C201 C206 1.406(9) . . no
C202 C203 1.385(10) . . no
C203 C204 1.375(12) . . no
C204 C205 1.371(12) . . no
C205 C206 1.426(10) . . no
C206 C207 1.438(10) . . no
C208 C209 1.519(12) . . no
C209 C210 1.515(11) . . no
C211 C212 1.439(11) . . no
C212 C213 1.429(12) . . no
C212 C217 1.409(11) . . no
C213 C214 1.346(13) . . no
C214 C215 1.390(13) . . no
C215 C216 1.386(12) . . no
C216 C217 1.403(11) . . no
C202 H202 0.9305 . . no
C203 H203 0.9305 . . no
C204 H204 0.9302 . . no
C205 H205 0.9302 . . no
C207 H207 0.9303 . . no
C208 H20A 0.9700 . . no
C208 H20B 0.9694 . . no
C209 H20C 0.9706 . . no
C209 H20D 0.9701 . . no
C210 H21A 0.9694 . . no
C210 H21B 0.9691 . . no
C211 H211 0.9301 . . no
C213 H213 0.9299 . . no
C214 H214 0.9295 . . no
C215 H215 0.9301 . . no
C216 H216 0.9303 . . no

loop_
_geom_contact_atom_site_label_1
_geom_contact_atom_site_label_2
_geom_contact_distance
_geom_contact_site_symmetry_1
_geom_contact_site_symmetry_2
_geom_contact_publ_flag
Re11 H10D 3.1537 . . no
Re21 H20D 3.1216 . . no
Re21 H214 3.5212 . 4_555 no
O101 C110 3.415(9) . 3_565 no
O103 C109 3.318(12) . . no
O103 C115 3.365(12) . 2_555 no
O103 C114 3.188(11) . 2_555 no
O101 H11B 2.6113 . 3_565 no
O101 H20C 2.5838 . 1_565 no
O202 C205 3.371(9) . 2_655 no
O103 H10D 2.6889 . . no
O103 H114 2.7266 . 2_555 no
O203 C209 3.243(9) . . no
O203 C214 3.234(10) . 4_555 no
O202 H20B 2.7303 . 3_655 no
O202 H205 2.7204 . 2_655 no
O203 H10C 2.6075 . 3_565 no
O203 H20D 2.5978 . . no
O203 H214 2.3611 . 4_555 no
N201 C217 3.446(11) . 3_655 no
C101 C111 3.411(11) . 3_565 no
C101 C209 3.512(11) . 1_565 no
C102 C209 3.593(11) . 1_565 no
C102 C208 3.565(12) . 1_565 no
C103 C215 3.498(13) . . no
C104 C207 3.571(12) . 4_554 no
C105 C113 3.367(12) . 3_565 no
C106 C112 3.504(11) . 3_565 no
C106 C111 3.490(11) . 3_565 no
C107 C117 3.510(11) . 3_565 no
C107 C112 3.574(11) . 3_565 no
C109 O103 3.318(12) . . no
C110 C212 3.539(12) . 3_565 no
C110 O101 3.415(9) . 3_565 no
C111 C101 3.411(11) . 3_565 no
C111 C106 3.490(11) . 3_565 no
C112 C106 3.504(11) . 3_565 no
C112 C107 3.574(11) . 3_565 no
C113 C105 3.367(12) . 3_565 no
C114 O103 3.188(11) . 2_545 no
C115 O103 3.365(12) . 2_545 no
C117 C107 3.510(11) . 3_565 no
C201 C215 3.511(12) . 4_555 no
C101 H20C 2.7020 . 1_565 no
C201 C211 3.373(11) . 3_655 no
C101 H11B 3.0486 . 3_565 no
C102 H20C 3.0553 . 1_565 no
C102 H20B 3.0837 . 1_565 no
C103 H215 3.0822 . . no
C104 H202 2.7957 . 3_665 no
C205 C213 3.279(12) . 3_655 no
C205 O202 3.371(9) . 2_645 no
C206 C213 3.375(11) . 3_655 no
C206 C211 3.549(11) . 3_655 no
C206 C212 3.410(11) . 3_655 no
C207 C104 3.571(12) . 4_555 no
C207 C212 3.320(11) . 3_655 no
C207 C217 3.469(10) . 3_655 no
C207 C213 3.484(12) . 3_655 no
C208 C217 3.540(13) . 3_655 no
C208 C102 3.565(12) . 1_545 no
C208 C216 3.541(12) . 3_655 no
C209 O203 3.243(9) . . no
C109 H204 3.0373 . 4_454 no
C209 C102 3.593(11) . 1_545 no
C209 C101 3.512(11) . 1_545 no
C110 H204 2.9412 . 4_454 no
C211 C201 3.373(11) . 3_655 no
C211 C206 3.549(11) . 3_655 no
C212 C207 3.320(11) . 3_655 no
C212 C206 3.410(11) . 3_655 no
C212 C110 3.539(12) . 3_565 no
C213 C205 3.279(12) . 3_655 no
C213 C207 3.484(12) . 3_655 no
C213 C206 3.375(11) . 3_655 no
C113 H10B 2.7851 . 4_565 no
C214 O203 3.234(10) . 4_554 no
C115 H21B 2.8652 . 4_555 no
C215 C201 3.511(12) . 4_554 no
C215 C103 3.498(13) . . no
C216 C208 3.541(12) . 3_655 no
C217 N201 3.446(11) . 3_655 no
C217 C207 3.469(10) . 3_655 no
C217 C208 3.540(12) . 3_655 no
C201 H215 3.0120 . 4_555 no
C204 H215 2.9938 . 4_555 no
C205 H103 2.9909 . 4_555 no
C205 H215 2.8539 . 4_555 no
C205 H213 3.0928 . 3_655 no
C206 H215 2.8658 . 4_555 no
C207 H104 2.8741 . 4_555 no
C208 H104 3.0040 . 4_555 no
C212 H11A 2.6755 . 3_565 no
C213 H111 2.8748 . 3_565 no
C213 H11A 2.7535 . 3_565 no
C214 H111 2.9330 . 3_565 no
C215 H103 2.9921 . . no
C216 H204 3.0854 . 2_655 no
C216 H20B 2.9193 . 3_655 no
C217 H20B 2.9009 . 3_655 no
C217 H11A 2.9536 . 3_565 no
C217 H204 3.0309 . 2_655 no
H10A H11B 2.3275 . . no
H10B H107 2.1034 . . no
H10B C113 2.7851 . 4_564 no
H10C O203 2.6075 . 3_565 no
H10C H204 2.4897 . 4_454 no
H10D O103 2.6889 . . no
H10D Re11 3.1537 . . no
H11A C212 2.6755 . 3_565 no
H11A H111 2.1282 . . no
H11A C217 2.9536 . 3_565 no
H11A C213 2.7535 . 3_565 no
H11B H10A 2.3275 . . no
H11B H204 2.5941 . 4_454 no
H11B O101 2.6113 . 3_565 no
H11B C101 3.0486 . 3_565 no
H20A H104 2.4749 . 4_555 no
H20A H207 2.1256 . . no
H20B C216 2.9193 . 3_655 no
H20B C217 2.9009 . 3_655 no
H20B H21A 2.3337 . . no
H20B O202 2.7303 . 3_655 no
H20B C102 3.0837 . 1_545 no
H20C O101 2.5838 . 1_545 no
H20C C101 2.7020 . 1_545 no
H20C C102 3.0553 . 1_545 no
H20D O203 2.5978 . . no
H20D Re21 3.1216 . . no
H21A H20B 2.3337 . . no
H21B H115 2.3204 . 4_554 no
H21B H211 2.2217 . . no
H21B C115 2.8652 . 4_554 no
H103 H215 2.3908 . . no
H103 C205 2.9909 . 4_554 no
H103 C215 2.9921 . . no
H104 H202 2.4202 . 3_665 no
H104 H20A 2.4749 . 4_554 no
H104 C207 2.8741 . 4_554 no
H104 C208 3.0040 . 4_554 no
H104 H207 2.5429 . 4_554 no
H105 H107 2.2955 . . no
H107 H105 2.2955 . . no
H107 H10B 2.1034 . . no
H111 C213 2.8748 . 3_565 no
H111 H11A 2.1282 . . no
H111 H113 2.2486 . . no
H111 C214 2.9330 . 3_565 no
H113 H111 2.2486 . . no
H114 O103 2.7266 . 2_545 no
H115 H21B 2.3204 . 4_555 no
H116 H211 2.5709 . 4_555 no
H202 C104 2.7957 . 3_665 no
H202 H104 2.4202 . 3_665 no
H204 C216 3.0854 . 2_645 no
H204 C217 3.0309 . 2_645 no
H204 C109 3.0373 . 4_655 no
H204 C110 2.9412 . 4_655 no
H204 H10C 2.4897 . 4_655 no
H204 H11B 2.5941 . 4_655 no
H205 H207 2.2924 . . no
H205 O202 2.7204 . 2_645 no
H207 H20A 2.1256 . . no
H207 H205 2.2924 . . no
H207 H104 2.5429 . 4_555 no
H211 H21B 2.2217 . . no
H211 H213 2.3135 . . no
H211 H116 2.5709 . 4_554 no
H213 H211 2.3135 . . no
H213 C205 3.0928 . 3_655 no
H214 Re21 3.5212 . 4_554 no
H214 O203 2.3611 . 4_554 no
H215 C103 3.0822 . . no
H215 H103 2.3908 . . no
H215 C201 3.0120 . 4_554 no
H215 C204 2.9938 . 4_554 no
H215 C205 2.8539 . 4_554 no
H215 C206 2.8658 . 4_554 no

loop_
_geom_hbond_atom_site_label_D
_geom_hbond_atom_site_label_H
_geom_hbond_atom_site_label_A
_geom_hbond_distance_DH
_geom_hbond_distance_HA
_geom_hbond_distance_DA
_geom_hbond_angle_DHA
_geom_hbond_site_symmetry_A
_geom_hbond_publ_flag
C209 H20C O101 0.971(8) 2.584(5) 3.511(9) 160.0(5) 1_545 yes
C209 H20D O203 0.970(8) 2.598(5) 3.243(9) 124.1(5) . yes
C214 H214 O203 0.930(8) 2.361(5) 3.234(10) 156.3(6) 4_554 yes

loop_
_geom_torsion_atom_site_label_1
_geom_torsion_atom_site_label_2
_geom_torsion_atom_site_label_3
_geom_torsion_atom_site_label_4
_geom_torsion
_geom_torsion_site_symmetry_1
_geom_torsion_site_symmetry_2
_geom_torsion_site_symmetry_3
_geom_torsion_site_symmetry_4
_geom_torsion_publ_flag
O102 Re11 O101 C101 175.5(6) . . . . no
O103 Re11 O101 C101 -86.9(6) . . . . no
O104 Re11 O101 C101 85.4(6) . . . . no
N101 Re11 O101 C101 2.0(6) . . . . no
O101 Re11 O102 C117 -174.4(7) . . . . no
O103 Re11 O102 C117 87.0(7) . . . . no
O104 Re11 O102 C117 -84.6(6) . . . . no
N102 Re11 O102 C117 -3.0(7) . . . . no
O101 Re11 N101 C107 -5.3(6) . . . . no
O101 Re11 N101 C108 175.6(6) . . . . no
O103 Re11 N101 C107 94.1(7) . . . . no
O103 Re11 N101 C108 -85.0(6) . . . . no
O104 Re11 N101 C107 -95.0(6) . . . . no
O104 Re11 N101 C108 85.9(6) . . . . no
N102 Re11 N101 C107 -176.0(6) . . . . no
N102 Re11 N101 C108 4.9(6) . . . . no
O102 Re11 N102 C110 -169.1(5) . . . . no
O102 Re11 N102 C111 4.2(6) . . . . no
O103 Re11 N102 C110 92.4(5) . . . . no
O103 Re11 N102 C111 -94.4(6) . . . . no
O104 Re11 N102 C110 -79.1(5) . . . . no
O104 Re11 N102 C111 94.2(6) . . . . no
N101 Re11 N102 C110 3.6(5) . . . . no
N101 Re11 N102 C111 176.8(6) . . . . no
O203 Re21 N201 C208 88.8(6) . . . . no
O204 Re21 N201 C207 101.5(6) . . . . no
O204 Re21 N201 C208 -79.2(5) . . . . no
N202 Re21 N201 C207 -178.5(6) . . . . no
O202 Re21 O201 C201 178.1(6) . . . . no
O203 Re21 O201 C201 82.0(6) . . . . no
O204 Re21 O201 C201 -92.9(6) . . . . no
N201 Re21 O201 C201 -8.1(6) . . . . no
O201 Re21 O202 C217 164.4(7) . . . . no
O203 Re21 O202 C217 -95.4(7) . . . . no
O204 Re21 O202 C217 73.2(6) . . . . no
N202 Re21 O202 C217 -7.3(7) . . . . no
O201 Re21 N201 C207 10.5(6) . . . . no
O201 Re21 N201 C208 -170.2(6) . . . . no
O203 Re21 N201 C207 -90.5(6) . . . . no
O203 Re21 N202 C210 -82.5(7) . . . . no
O203 Re21 N202 C211 102.9(7) . . . . no
O204 Re21 N202 C210 91.2(6) . . . . no
O204 Re21 N202 C211 -83.3(7) . . . . no
N202 Re21 N201 C208 0.8(6) . . . . no
O202 Re21 N202 C210 -179.9(7) . . . . no
O202 Re21 N202 C211 5.5(7) . . . . no
N201 Re21 N202 C210 7.3(7) . . . . no
N201 Re21 N202 C211 -167.2(7) . . . . no
Re21 O201 C201 C202 -179.8(5) . . . . no
Re21 O201 C201 C206 0.7(11) . . . . no
Re21 O202 C217 C212 6.1(12) . . . . no
Re21 O202 C217 C216 -173.8(5) . . . . no
Re11 N101 C108 H10A -96.83 . . . . no
Re11 N101 C108 H10B 145.72 . . . . no
C107 N101 C108 H10B -33.42 . . . . no
Re11 N101 C107 H107 -174.90 . . . . no
C107 N101 C108 H10A 84.04 . . . . no
C108 N101 C107 H107 4.24 . . . . no
Re11 N102 C110 H11B 79.84 . . . . no
Re11 N102 C110 H11A -162.49 . . . . no
C111 N102 C110 H11A 23.78 . . . . no
C110 N102 C111 H111 -7.55 . . . . no
C111 N102 C110 H11B -93.89 . . . . no
Re11 N102 C111 H111 179.07 . . . . no
Re21 N201 C207 C206 -6.2(11) . . . . no
C207 N201 C208 C209 140.0(7) . . . . no
C208 N201 C207 C206 174.5(7) . . . . no
Re21 N201 C208 C209 -39.3(8) . . . . no
C211 N202 C210 C209 -161.9(8) . . . . no
Re21 N202 C211 C212 -2.8(12) . . . . no
C210 N202 C211 C212 -177.7(9) . . . . no
Re21 N202 C210 C209 23.2(11) . . . . no
C106 C101 C102 H102 179.27 . . . . no
O101 C101 C102 H102 0.85 . . . . no
H102 C102 C103 H103 0.75 . . . . no
C101 C102 C103 H103 -179.13 . . . . no
H102 C102 C103 C104 -179.23 . . . . no
H103 C103 C104 C105 179.20 . . . . no
C102 C103 C104 H104 179.13 . . . . no
H103 C103 C104 H104 -0.84 . . . . no
C103 C104 C105 H105 -179.32 . . . . no
H104 C104 C105 C106 -179.18 . . . . no
H104 C104 C105 H105 0.72 . . . . no
H105 C105 C106 C101 179.34 . . . . no
H105 C105 C106 C107 2.40 . . . . no
C101 C106 C107 H107 -179.85 . . . . no
C105 C106 C107 H107 -3.08 . . . . no
H10B C108 C109 C110 167.25 . . . . no
N101 C108 C109 H10C 167.19 . . . . no
H10B C108 C109 H10C 45.95 . . . . no
H10A C108 C109 H10D 171.08 . . . . no
H10A C108 C109 C110 49.76 . . . . no
H10A C108 C109 H10C -71.54 . . . . no
H10B C108 C109 H10D -71.44 . . . . no
N101 C108 C109 H10D 49.80 . . . . no
C108 C109 C110 H11B -38.45 . . . . no
H10C C109 C110 N102 -155.98 . . . . no
C108 C109 C110 H11A -156.24 . . . . no
H10D C109 C110 H11A 82.44 . . . . no
H10D C109 C110 H11B -159.77 . . . . no
H10D C109 C110 N102 -38.66 . . . . no
H10C C109 C110 H11A -34.87 . . . . no
H10C C109 C110 H11B 82.91 . . . . no
H111 C111 C112 C113 0.38 . . . . no
H111 C111 C112 C117 174.34 . . . . no
C111 C112 C113 H113 -7.19 . . . . no
C117 C112 C113 H113 178.56 . . . . no
H113 C113 C114 C115 -179.53 . . . . no
H113 C113 C114 H114 0.42 . . . . no
C112 C113 C114 H114 -179.65 . . . . no
C113 C114 C115 H115 -179.35 . . . . no
H114 C114 C115 C116 -179.27 . . . . no
H114 C114 C115 H115 0.71 . . . . no
C114 C115 C116 H116 179.14 . . . . no
H115 C115 C116 H116 -0.84 . . . . no
H115 C115 C116 C117 179.23 . . . . no
H116 C116 C117 O102 0.18 . . . . no
H116 C116 C117 C112 179.90 . . . . no
O201 C201 C202 C203 175.7(7) . . . . no
C206 C201 C202 C203 -4.8(12) . . . . no
O201 C201 C206 C205 -175.6(7) . . . . no
O201 C201 C206 C207 8.5(12) . . . . no
C202 C201 C206 C205 4.9(11) . . . . no
C202 C201 C206 C207 -171.0(7) . . . . no
C201 C202 C203 C204 -0.2(12) . . . . no
C202 C203 C204 C205 5.0(13) . . . . no
C203 C204 C205 C206 -4.8(13) . . . . no
C204 C205 C206 C201 -0.2(12) . . . . no
C204 C205 C206 C207 176.0(7) . . . . no
C205 C206 C207 N201 178.8(8) . . . . no
C201 C206 C207 N201 -5.3(13) . . . . no
N201 C208 C209 C210 82.5(8) . . . . no
C208 C209 C210 N202 -71.6(9) . . . . no
N202 C211 C212 C213 178.2(8) . . . . no
N202 C211 C212 C217 -1.0(15) . . . . no
C217 C212 C213 C214 2.1(13) . . . . no
C211 C212 C217 O202 -0.6(14) . . . . no
C211 C212 C213 C214 -177.1(9) . . . . no
C211 C212 C217 C216 179.3(8) . . . . no
C213 C212 C217 O202 -179.7(8) . . . . no
C213 C212 C217 C216 0.1(14) . . . . no
C212 C213 C214 C215 -1.9(14) . . . . no
C213 C214 C215 C216 -0.5(14) . . . . no
C214 C215 C216 C217 2.7(14) . . . . no
C215 C216 C217 C212 -2.5(13) . . . . no
C215 C216 C217 O202 177.4(8) . . . . no
